data_7206351
loop_
_publ_author_name
'Akhtar, Masood'
'Akhter, Javeed'
'Malik, M. Azad'
'O'Brien, Paul'
'Tuna, Floriana'
'Raftery, James'
'Helliwell, Madeleine'

_publ_section_title
;
 Deposition of iron sulfide nanocrystals from single source precursors
;
_journal_issue 26
_journal_name_full 'Journal of Materials Chemistry'
_journal_page_first 9737
_journal_paper_doi 10.1039/c1jm10703h
_journal_volume 21
_journal_year 2011
_chemical_formula_sum 'C14 H28 Fe N3 O0.5 S6'
_chemical_formula_weight 494.60
_chemical_name_systematic
;
?
;
_space_group_IT_number 2
_symmetry_cell_setting triclinic
_symmetry_space_group_name_Hall '-P 1'
_symmetry_space_group_name_H-M 'P -1'
_atom_sites_solution_hydrogens geom
_atom_sites_solution_primary direct
_atom_sites_solution_secondary difmap
_audit_creation_method SHELXL-97
_cell_angle_alpha 76.157(5)
_cell_angle_beta 79.844(5)
_cell_angle_gamma 83.699(5)
_cell_formula_units_Z 2
_cell_length_a 7.974(2)
_cell_length_b 11.999(3)
_cell_length_c 12.112(3)
_cell_measurement_reflns_used 708
_cell_measurement_temperature 100(2)
_cell_measurement_theta_max 24.94
_cell_measurement_theta_min 2.90
_cell_volume 1104.8(5)
_computing_cell_refinement 'Bruker SMART'
_computing_data_collection 'Bruker SMART'
_computing_data_reduction 'Bruker SAINT'
_computing_molecular_graphics 'Bruker SHELXTL'
_computing_publication_material 'Bruker SHELXTL'
_computing_structure_refinement 'SHELXL-97 (Sheldrick, 1997)'
_computing_structure_solution 'SHELXS-97 (Sheldrick, 1990)'
_diffrn_ambient_temperature 100(2)
_diffrn_measured_fraction_theta_full 0.979
_diffrn_measured_fraction_theta_max 0.979
_diffrn_measurement_device_type 'CCD area detector'
_diffrn_measurement_method 'phi and omega scans'
_diffrn_radiation_monochromator graphite
_diffrn_radiation_source 'fine-focus sealed tube'
_diffrn_radiation_type MoK\a
_diffrn_radiation_wavelength 0.71073
_diffrn_reflns_av_R_equivalents 0.0312
_diffrn_reflns_av_sigmaI/netI 0.0705
_diffrn_reflns_limit_h_max 9
_diffrn_reflns_limit_h_min -9
_diffrn_reflns_limit_k_max 14
_diffrn_reflns_limit_k_min -11
_diffrn_reflns_limit_l_max 14
_diffrn_reflns_limit_l_min -13
_diffrn_reflns_number 5695
_diffrn_reflns_theta_full 25.02
_diffrn_reflns_theta_max 25.02
_diffrn_reflns_theta_min 2.18
_exptl_absorpt_coefficient_mu 1.256
_exptl_absorpt_correction_T_max 1.000
_exptl_absorpt_correction_T_min 0.633
_exptl_absorpt_correction_type multi-scan
_exptl_absorpt_process_details SADABS
_exptl_crystal_colour black
_exptl_crystal_density_diffrn 1.487
_exptl_crystal_density_method 'not measured'
_exptl_crystal_description rhombohedral
_exptl_crystal_F_000 518
_exptl_crystal_size_max 0.35
_exptl_crystal_size_mid 0.35
_exptl_crystal_size_min 0.13
_refine_diff_density_max 1.078
_refine_diff_density_min -0.645
_refine_diff_density_rms 0.119
_refine_ls_extinction_method none
_refine_ls_goodness_of_fit_ref 1.049
_refine_ls_hydrogen_treatment constr
_refine_ls_matrix_type full
_refine_ls_number_parameters 263
_refine_ls_number_reflns 3824
_refine_ls_number_restraints 54
_refine_ls_restrained_S_all 1.059
_refine_ls_R_factor_all 0.0891
_refine_ls_R_factor_gt 0.0618
_refine_ls_shift/su_max 0.001
_refine_ls_shift/su_mean 0.000
_refine_ls_structure_factor_coef Fsqd
_refine_ls_weighting_details 'calc w=1/[\s^2^(Fo^2^)+(0.0913P)^2^+0.0000P] where P=(Fo^2^+2Fc^2^)/3'
_refine_ls_weighting_scheme calc
_refine_ls_wR_factor_gt 0.1455
_refine_ls_wR_factor_ref 0.1589
_reflns_number_gt 2790
_reflns_number_total 3824
_reflns_threshold_expression >2sigma(I)
_cod_data_source_file c1jm10703h.txt
_cod_data_source_block s3379abs
_cod_depositor_comments
;
The following automatic conversions were performed:

'_symmetry_cell_setting' value 'Triclinic' changed to 'triclinic'
according to /home/saulius/struct/CIF-dictionaries/cif_core.dic
dictionary named 'cif_core.dic' version 2.4.1 from 2010-06-29.

Automatic conversion script
Id: cif_fix_values 1715 2011-07-08 13:25:40Z adriana 
;
_cod_original_sg_symbol_H-M P-1
_cod_original_formula_sum 'C14 H28 Fe N3 O0.50 S6'
_cod_database_code 7206351

loop_
_symmetry_equiv_pos_as_xyz
'x, y, z'
'-x, -y, -z'

loop_
_atom_site_label
_atom_site_type_symbol
_atom_site_fract_x
_atom_site_fract_y
_atom_site_fract_z
_atom_site_U_iso_or_equiv
_atom_site_adp_type
_atom_site_occupancy
_atom_site_symmetry_multiplicity
_atom_site_calc_flag
_atom_site_refinement_flags
_atom_site_disorder_assembly
_atom_site_disorder_group
Fe1 Fe 0.66835(10) 0.17802(7) 0.24148(6) 0.0257(3) Uani 1 1 d . . .
S1 S 0.93563(18) 0.16700(13) 0.28935(12) 0.0283(4) Uani 1 1 d . . .
S2 S 0.62061(19) 0.15729(14) 0.43772(12) 0.0322(4) Uani 1 1 d . . .
S3 S 0.66237(18) 0.37632(13) 0.18677(12) 0.0310(4) Uani 1 1 d . . .
S4 S 0.38918(18) 0.23478(13) 0.21958(13) 0.0301(4) Uani 1 1 d . . .
S5 S 0.63244(18) -0.01334(12) 0.25542(12) 0.0281(4) Uani 1 1 d . . .
S6 S 0.76171(18) 0.15136(12) 0.05782(11) 0.0274(4) Uani 1 1 d . . .
N1 N 0.9187(6) 0.1432(4) 0.5174(4) 0.0331(12) Uani 1 1 d . . .
N2 N 0.3465(6) 0.4654(4) 0.1516(4) 0.0334(12) Uani 1 1 d . . .
N3 N 0.7069(6) -0.0608(4) 0.0450(4) 0.0278(11) Uani 1 1 d . . .
C1 C 0.8374(7) 0.1549(5) 0.4284(5) 0.0287(13) Uani 1 1 d . A .
C2 C 1.1057(8) 0.1449(6) 0.5031(5) 0.0440(17) Uani 0.442(14) 1 d P A 1
H2A H 1.1574 0.1494 0.4218 0.053 Uiso 0.442(14) 1 calc PR A 1
H2B H 1.1555 0.0751 0.5517 0.053 Uiso 0.442(14) 1 calc PR A 1
C3 C 1.1368(19) 0.2577(13) 0.5432(13) 0.045(5) Uani 0.442(14) 1 d P A 1
H3A H 1.0906 0.3260 0.4922 0.067 Uiso 0.442(14) 1 calc PR A 1
H3B H 1.2596 0.2626 0.5395 0.067 Uiso 0.442(14) 1 calc PR A 1
H3C H 1.0793 0.2535 0.6224 0.067 Uiso 0.442(14) 1 calc PR A 1
C4 C 0.8271(9) 0.1311(6) 0.6346(5) 0.0471(18) Uani 0.442(14) 1 d P A 1
H4A H 0.7795 0.2069 0.6468 0.071 Uiso 0.442(14) 1 calc PR A 1
H4B H 0.9060 0.0981 0.6895 0.071 Uiso 0.442(14) 1 calc PR A 1
H4C H 0.7343 0.0803 0.6464 0.071 Uiso 0.442(14) 1 calc PR A 1
C2B C 0.8271(9) 0.1311(6) 0.6346(5) 0.0471(18) Uani 0.558(14) 1 d P A 2
H2B1 H 0.8757 0.0627 0.6858 0.056 Uiso 0.558(14) 1 calc PR A 2
H2B2 H 0.7052 0.1207 0.6362 0.056 Uiso 0.558(14) 1 calc PR A 2
C3B C 0.843(2) 0.2349(13) 0.6750(12) 0.071(5) Uani 0.558(14) 1 d P A 2
H3B1 H 0.9638 0.2472 0.6690 0.107 Uiso 0.558(14) 1 calc PR A 2
H3B2 H 0.7880 0.2254 0.7555 0.107 Uiso 0.558(14) 1 calc PR A 2
H3B3 H 0.7867 0.3015 0.6276 0.107 Uiso 0.558(14) 1 calc PR A 2
C4B C 1.1057(8) 0.1449(6) 0.5031(5) 0.0440(17) Uani 0.558(14) 1 d P A 2
H4B1 H 1.1582 0.1126 0.4371 0.066 Uiso 0.558(14) 1 calc PR A 2
H4B2 H 1.1468 0.0989 0.5729 0.066 Uiso 0.558(14) 1 calc PR A 2
H4B3 H 1.1365 0.2244 0.4900 0.066 Uiso 0.558(14) 1 calc PR A 2
C5 C 0.4489(7) 0.3723(5) 0.1821(4) 0.0279(13) Uani 1 1 d . . .
C6 C 0.1640(8) 0.4579(6) 0.1536(6) 0.0434(16) Uani 1 1 d . . .
H6A H 0.1441 0.3800 0.1470 0.052 Uiso 1 1 calc R . .
H6B H 0.1264 0.5140 0.0867 0.052 Uiso 1 1 calc R . .
C7 C 0.0609(9) 0.4822(7) 0.2623(7) 0.065(2) Uani 1 1 d . . .
H7A H 0.0934 0.4240 0.3284 0.098 Uiso 1 1 calc R . .
H7B H -0.0608 0.4797 0.2599 0.098 Uiso 1 1 calc R . .
H7C H 0.0827 0.5586 0.2699 0.098 Uiso 1 1 calc R . .
C8 C 0.4087(8) 0.5800(5) 0.1263(5) 0.0391(16) Uani 1 1 d . . .
H8A H 0.5154 0.5828 0.0716 0.059 Uiso 1 1 calc RD . .
H8B H 0.4296 0.5973 0.1976 0.059 Uiso 1 1 calc R . .
H8C H 0.3231 0.6369 0.0928 0.059 Uiso 1 1 calc R . .
C9 C 0.7029(6) 0.0138(5) 0.1099(5) 0.0241(12) Uani 1 1 d . . .
C10 C 0.6589(7) -0.1792(5) 0.0926(5) 0.0300(13) Uani 1 1 d . . .
H10A H 0.5861 -0.1994 0.0430 0.036 Uiso 1 1 calc R . .
H10B H 0.5908 -0.1841 0.1701 0.036 Uiso 1 1 calc R . .
C11 C 0.8118(8) -0.2651(6) 0.1015(7) 0.0507(19) Uani 1 1 d . . .
H11A H 0.8804 -0.2601 0.0251 0.076 Uiso 1 1 calc R . .
H11B H 0.7731 -0.3429 0.1313 0.076 Uiso 1 1 calc R . .
H11C H 0.8813 -0.2480 0.1538 0.076 Uiso 1 1 calc R . .
C12 C 0.7696(7) -0.0290(5) -0.0787(4) 0.0306(13) Uani 1 1 d . . .
H12A H 0.7018 0.0390 -0.1141 0.046 Uiso 1 1 calc R . .
H12B H 0.7594 -0.0931 -0.1138 0.046 Uiso 1 1 calc R . .
H12C H 0.8897 -0.0118 -0.0910 0.046 Uiso 1 1 calc R . .
O1S O 0.412(3) 0.596(2) 0.4013(18) 0.174(5) Uani 0.50 1 d PDU B -1
C1S C 0.310(3) 0.535(3) 0.500(2) 0.164(5) Uani 0.50 1 d PDU B -1
H1S1 H 0.2303 0.4881 0.4799 0.197 Uiso 0.50 1 calc PR B -1
H1S2 H 0.2461 0.5865 0.5480 0.197 Uiso 0.50 1 calc PRD B -1
C2S C 0.454(4) 0.462(2) 0.5556(19) 0.155(6) Uani 0.50 1 d PDU B -1
H2S1 H 0.4850 0.3916 0.5252 0.185 Uiso 0.50 1 calc PR B -1
H2S2 H 0.4216 0.4395 0.6403 0.185 Uiso 0.50 1 calc PR B -1
C3S C 0.602(3) 0.542(3) 0.522(2) 0.163(5) Uani 0.50 1 d PDU B -1
H3S1 H 0.5935 0.5917 0.5776 0.195 Uiso 0.50 1 calc PR B -1
H3S2 H 0.7132 0.4963 0.5216 0.195 Uiso 0.50 1 calc PR B -1
C4S C 0.588(4) 0.616(3) 0.401(2) 0.180(5) Uani 0.50 1 d PDU B -1
H4S1 H 0.6043 0.6979 0.3950 0.216 Uiso 0.50 1 calc PR B -1
H4S2 H 0.6675 0.5866 0.3405 0.216 Uiso 0.50 1 calc PRU B -1

loop_
_atom_site_aniso_label
_atom_site_aniso_U_11
_atom_site_aniso_U_22
_atom_site_aniso_U_33
_atom_site_aniso_U_23
_atom_site_aniso_U_13
_atom_site_aniso_U_12
Fe1 0.0229(5) 0.0281(5) 0.0281(5) -0.0042(4) -0.0098(3) -0.0061(3)
S1 0.0239(8) 0.0339(9) 0.0284(8) -0.0029(6) -0.0099(6) -0.0073(6)
S2 0.0290(8) 0.0403(9) 0.0289(8) -0.0070(7) -0.0067(6) -0.0075(7)
S3 0.0271(8) 0.0300(8) 0.0390(9) -0.0048(7) -0.0136(6) -0.0090(6)
S4 0.0235(8) 0.0286(8) 0.0396(8) -0.0044(7) -0.0109(6) -0.0057(6)
S5 0.0308(8) 0.0287(8) 0.0259(7) -0.0012(6) -0.0104(6) -0.0078(6)
S6 0.0277(8) 0.0269(8) 0.0277(8) -0.0010(6) -0.0093(6) -0.0061(6)
N1 0.039(3) 0.033(3) 0.029(3) -0.002(2) -0.013(2) -0.010(2)
N2 0.031(3) 0.028(3) 0.045(3) -0.004(2) -0.020(2) -0.006(2)
N3 0.026(3) 0.031(3) 0.028(3) -0.005(2) -0.010(2) -0.006(2)
C1 0.034(3) 0.022(3) 0.035(3) -0.008(3) -0.013(3) -0.007(3)
C2 0.045(4) 0.044(4) 0.047(4) 0.003(3) -0.028(3) -0.017(3)
C3 0.036(9) 0.036(9) 0.056(10) -0.001(7) -0.002(7) -0.007(7)
C4 0.061(5) 0.051(5) 0.030(3) -0.001(3) -0.017(3) -0.008(4)
C2B 0.061(5) 0.051(5) 0.030(3) -0.001(3) -0.017(3) -0.008(4)
C3B 0.101(13) 0.058(10) 0.052(9) -0.011(7) 0.007(8) -0.023(9)
C4B 0.045(4) 0.044(4) 0.047(4) 0.003(3) -0.028(3) -0.017(3)
C5 0.028(3) 0.032(3) 0.026(3) -0.005(3) -0.009(2) -0.009(3)
C6 0.035(4) 0.032(4) 0.065(4) -0.007(3) -0.019(3) 0.001(3)
C7 0.036(4) 0.073(6) 0.098(6) -0.034(5) -0.024(4) 0.001(4)
C8 0.044(4) 0.029(4) 0.045(4) 0.000(3) -0.016(3) -0.006(3)
C9 0.016(3) 0.027(3) 0.031(3) -0.004(2) -0.012(2) -0.001(2)
C10 0.029(3) 0.027(3) 0.037(3) -0.004(3) -0.011(3) -0.011(3)
C11 0.035(4) 0.035(4) 0.081(5) -0.001(4) -0.019(4) -0.007(3)
C12 0.031(3) 0.032(3) 0.031(3) -0.006(3) -0.011(3) -0.002(3)
O1S 0.209(10) 0.190(11) 0.137(9) -0.082(8) -0.044(8) 0.053(10)
C1S 0.198(10) 0.178(12) 0.136(10) -0.083(9) -0.052(9) 0.046(10)
C2S 0.189(12) 0.175(12) 0.128(10) -0.095(8) -0.050(10) 0.045(9)
C3S 0.191(11) 0.177(11) 0.139(9) -0.089(9) -0.037(9) 0.044(10)
C4S 0.208(9) 0.191(9) 0.152(8) -0.077(7) -0.037(8) 0.039(8)

loop_
_atom_type_symbol
_atom_type_description
_atom_type_scat_dispersion_real
_atom_type_scat_dispersion_imag
_atom_type_scat_source
C C 0.0033 0.0016 'International Tables Vol C Tables 4.2.6.8 and 6.1.1.4'
H H 0.0000 0.0000 'International Tables Vol C Tables 4.2.6.8 and 6.1.1.4'
N N 0.0061 0.0033 'International Tables Vol C Tables 4.2.6.8 and 6.1.1.4'
S S 0.1246 0.1234 'International Tables Vol C Tables 4.2.6.8 and 6.1.1.4'
Fe Fe 0.3463 0.8444 'International Tables Vol C Tables 4.2.6.8 and 6.1.1.4'
O O 0.0106 0.0060 'International Tables Vol C Tables 4.2.6.8 and 6.1.1.4'

loop_
_geom_angle_atom_site_label_1
_geom_angle_atom_site_label_2
_geom_angle_atom_site_label_3
_geom_angle
_geom_angle_site_symmetry_1
_geom_angle_site_symmetry_3
_geom_angle_publ_flag
S1 Fe1 S2 75.77(6) . . ?
S1 Fe1 S4 162.81(7) . . ?
S2 Fe1 S4 94.70(6) . . ?
S1 Fe1 S6 95.23(6) . . ?
S2 Fe1 S6 163.97(7) . . ?
S4 Fe1 S6 97.11(6) . . ?
S1 Fe1 S5 101.27(6) . . ?
S2 Fe1 S5 92.83(6) . . ?
S4 Fe1 S5 93.37(6) . . ?
S6 Fe1 S5 75.72(5) . . ?
S1 Fe1 S3 91.58(6) . . ?
S2 Fe1 S3 99.00(6) . . ?
S4 Fe1 S3 75.59(6) . . ?
S6 Fe1 S3 94.42(6) . . ?
S5 Fe1 S3 164.36(6) . . ?
C1 S1 Fe1 86.81(19) . . ?
C1 S2 Fe1 86.47(19) . . ?
C5 S3 Fe1 86.2(2) . . ?
C5 S4 Fe1 87.0(2) . . ?
C9 S5 Fe1 86.07(19) . . ?
C9 S6 Fe1 86.41(19) . . ?
C1 N1 C4 121.7(5) . . ?
C1 N1 C2 121.9(5) . . ?
C4 N1 C2 116.4(5) . . ?
C5 N2 C8 120.8(5) . . ?
C5 N2 C6 121.5(5) . . ?
C8 N2 C6 117.4(5) . . ?
C9 N3 C12 120.4(5) . . ?
C9 N3 C10 122.5(4) . . ?
C12 N3 C10 117.0(4) . . ?
N1 C1 S1 124.4(4) . . ?
N1 C1 S2 124.6(4) . . ?
S1 C1 S2 110.9(3) . . ?
N1 C2 C3 104.8(7) . . ?
N1 C2 H2A 110.8 . . ?
C3 C2 H2A 110.8 . . ?
N1 C2 H2B 110.8 . . ?
C3 C2 H2B 110.8 . . ?
H2A C2 H2B 108.9 . . ?
N1 C4 H4A 109.5 . . ?
N1 C4 H4B 109.5 . . ?
N1 C4 H4C 109.5 . . ?
H3B1 C3B H3B2 109.5 . . ?
H3B1 C3B H3B3 109.5 . . ?
H3B2 C3B H3B3 109.5 . . ?
N2 C5 S4 125.2(4) . . ?
N2 C5 S3 123.5(4) . . ?
S4 C5 S3 111.3(3) . . ?
N2 C6 C7 111.3(5) . . ?
N2 C6 H6A 109.4 . . ?
C7 C6 H6A 109.4 . . ?
N2 C6 H6B 109.4 . . ?
C7 C6 H6B 109.4 . . ?
H6A C6 H6B 108.0 . . ?
C6 C7 H7A 109.5 . . ?
C6 C7 H7B 109.5 . . ?
H7A C7 H7B 109.5 . . ?
C6 C7 H7C 109.5 . . ?
H7A C7 H7C 109.5 . . ?
H7B C7 H7C 109.5 . . ?
N2 C8 H8A 109.5 . . ?
N2 C8 H8B 109.5 . . ?
H8A C8 H8B 109.5 . . ?
N2 C8 H8C 109.5 . . ?
H8A C8 H8C 109.5 . . ?
H8B C8 H8C 109.5 . . ?
N3 C9 S6 123.8(4) . . ?
N3 C9 S5 124.6(4) . . ?
S6 C9 S5 111.6(3) . . ?
N3 C10 C11 112.6(5) . . ?
N3 C10 H10A 109.1 . . ?
C11 C10 H10A 109.1 . . ?
N3 C10 H10B 109.1 . . ?
C11 C10 H10B 109.1 . . ?
H10A C10 H10B 107.8 . . ?
C10 C11 H11A 109.5 . . ?
C10 C11 H11B 109.5 . . ?
H11A C11 H11B 109.5 . . ?
C10 C11 H11C 109.5 . . ?
H11A C11 H11C 109.5 . . ?
H11B C11 H11C 109.5 . . ?
N3 C12 H12A 109.5 . . ?
N3 C12 H12B 109.5 . . ?
H12A C12 H12B 109.5 . . ?
N3 C12 H12C 109.5 . . ?
H12A C12 H12C 109.5 . . ?
H12B C12 H12C 109.5 . . ?
C1S O1S C4S 122(2) . . ?
O1S C1S C2S 97.5(19) . . ?
O1S C1S H1S1 112.3 . . ?
C2S C1S H1S1 112.3 . . ?
O1S C1S H1S2 112.3 . . ?
C2S C1S H1S2 112.3 . . ?
H1S1 C1S H1S2 109.9 . . ?
C1S C2S C3S 103.3(15) . . ?
C1S C2S H2S1 111.1 . . ?
C3S C2S H2S1 111.1 . . ?
C1S C2S H2S2 111.1 . . ?
C3S C2S H2S2 111.1 . . ?
H2S1 C2S H2S2 109.1 . . ?
C4S C3S C2S 107.2(14) . . ?
C4S C3S H3S1 110.3 . . ?
C2S C3S H3S1 110.3 . . ?
C4S C3S H3S2 110.3 . . ?
C2S C3S H3S2 110.3 . . ?
H3S1 C3S H3S2 108.5 . . ?
O1S C4S C3S 96.8(18) . . ?
O1S C4S H4S1 112.4 . . ?
C3S C4S H4S1 112.4 . . ?
O1S C4S H4S2 112.4 . . ?
C3S C4S H4S2 112.4 . . ?
H4S1 C4S H4S2 110.0 . . ?

loop_
_geom_bond_atom_site_label_1
_geom_bond_atom_site_label_2
_geom_bond_distance
_geom_bond_site_symmetry_2
_geom_bond_publ_flag
Fe1 S1 2.2876(16) . ?
Fe1 S2 2.2966(17) . ?
Fe1 S4 2.2975(17) . ?
Fe1 S6 2.3041(17) . ?
Fe1 S5 2.3075(17) . ?
Fe1 S3 2.3098(18) . ?
S1 C1 1.707(6) . ?
S2 C1 1.710(6) . ?
S3 C5 1.720(5) . ?
S4 C5 1.701(6) . ?
S5 C9 1.716(5) . ?
S6 C9 1.706(6) . ?
N1 C1 1.325(7) . ?
N1 C4 1.460(7) . ?
N1 C2 1.472(8) . ?
N2 C5 1.326(7) . ?
N2 C8 1.458(7) . ?
N2 C6 1.463(7) . ?
N3 C9 1.320(7) . ?
N3 C12 1.464(7) . ?
N3 C10 1.465(7) . ?
C2 C3 1.599(16) . ?
C2 H2A 0.9900 . ?
C2 H2B 0.9900 . ?
C3 H3A 0.9800 . ?
C3 H3B 0.9800 . ?
C3 H3C 0.9800 . ?
C4 H4A 0.9800 . ?
C4 H4B 0.9800 . ?
C4 H4C 0.9800 . ?
C3B H3B1 0.9800 . ?
C3B H3B2 0.9800 . ?
C3B H3B3 0.9800 . ?
C6 C7 1.498(9) . ?
C6 H6A 0.9900 . ?
C6 H6B 0.9900 . ?
C7 H7A 0.9800 . ?
C7 H7B 0.9800 . ?
C7 H7C 0.9800 . ?
C8 H8A 0.9800 . ?
C8 H8B 0.9800 . ?
C8 H8C 0.9800 . ?
C10 C11 1.509(9) . ?
C10 H10A 0.9900 . ?
C10 H10B 0.9900 . ?
C11 H11A 0.9800 . ?
C11 H11B 0.9800 . ?
C11 H11C 0.9800 . ?
C12 H12A 0.9800 . ?
C12 H12B 0.9800 . ?
C12 H12C 0.9800 . ?
O1S C1S 1.411(18) . ?
O1S C4S 1.446(18) . ?
C1S C2S 1.522(19) . ?
C1S H1S1 0.9900 . ?
C1S H1S2 0.9900 . ?
C2S C3S 1.542(19) . ?
C2S H2S1 0.9900 . ?
C2S H2S2 0.9900 . ?
C3S C4S 1.53(2) . ?
C3S H3S1 0.9900 . ?
C3S H3S2 0.9900 . ?
C4S H4S1 0.9900 . ?
C4S H4S2 0.9900 . ?

loop_
_geom_torsion_atom_site_label_1
_geom_torsion_atom_site_label_2
_geom_torsion_atom_site_label_3
_geom_torsion_atom_site_label_4
_geom_torsion
_geom_torsion_site_symmetry_1
_geom_torsion_site_symmetry_2
_geom_torsion_site_symmetry_3
_geom_torsion_site_symmetry_4
_geom_torsion_publ_flag
S2 Fe1 S1 C1 -0.47(19) . . . . ?
S4 Fe1 S1 C1 57.3(3) . . . . ?
S6 Fe1 S1 C1 -167.00(19) . . . . ?
S5 Fe1 S1 C1 -90.56(19) . . . . ?
S3 Fe1 S1 C1 98.41(19) . . . . ?
S1 Fe1 S2 C1 0.47(19) . . . . ?
S4 Fe1 S2 C1 -165.00(19) . . . . ?
S6 Fe1 S2 C1 57.6(3) . . . . ?
S5 Fe1 S2 C1 101.39(19) . . . . ?
S3 Fe1 S2 C1 -88.88(19) . . . . ?
S1 Fe1 S3 C5 -168.81(19) . . . . ?
S2 Fe1 S3 C5 -92.97(19) . . . . ?
S4 Fe1 S3 C5 -0.40(18) . . . . ?
S6 Fe1 S3 C5 95.82(19) . . . . ?
S5 Fe1 S3 C5 45.7(3) . . . . ?
S1 Fe1 S4 C5 43.2(3) . . . . ?
S2 Fe1 S4 C5 98.50(19) . . . . ?
S6 Fe1 S4 C5 -92.36(19) . . . . ?
S5 Fe1 S4 C5 -168.37(19) . . . . ?
S3 Fe1 S4 C5 0.40(19) . . . . ?
S1 Fe1 S5 C9 -95.32(18) . . . . ?
S2 Fe1 S5 C9 -171.37(18) . . . . ?
S4 Fe1 S5 C9 93.75(18) . . . . ?
S6 Fe1 S5 C9 -2.73(17) . . . . ?
S3 Fe1 S5 C9 49.4(3) . . . . ?
S1 Fe1 S6 C9 103.07(18) . . . . ?
S2 Fe1 S6 C9 48.2(3) . . . . ?
S4 Fe1 S6 C9 -88.93(18) . . . . ?
S5 Fe1 S6 C9 2.75(17) . . . . ?
S3 Fe1 S6 C9 -164.93(18) . . . . ?
C4 N1 C1 S1 -178.8(5) . . . . ?
C2 N1 C1 S1 2.8(8) . . . . ?
C4 N1 C1 S2 0.0(8) . . . . ?
C2 N1 C1 S2 -178.3(4) . . . . ?
Fe1 S1 C1 N1 179.6(5) . . . . ?
Fe1 S1 C1 S2 0.7(3) . . . . ?
Fe1 S2 C1 N1 -179.6(5) . . . . ?
Fe1 S2 C1 S1 -0.7(3) . . . . ?
C1 N1 C2 C3 115.0(8) . . . . ?
C4 N1 C2 C3 -63.4(8) . . . . ?
C8 N2 C5 S4 177.0(4) . . . . ?
C6 N2 C5 S4 3.4(8) . . . . ?
C8 N2 C5 S3 -3.8(8) . . . . ?
C6 N2 C5 S3 -177.4(4) . . . . ?
Fe1 S4 C5 N2 178.7(5) . . . . ?
Fe1 S4 C5 S3 -0.6(3) . . . . ?
Fe1 S3 C5 N2 -178.7(5) . . . . ?
Fe1 S3 C5 S4 0.6(3) . . . . ?
C5 N2 C6 C7 97.1(7) . . . . ?
C8 N2 C6 C7 -76.7(7) . . . . ?
C12 N3 C9 S6 2.1(7) . . . . ?
C10 N3 C9 S6 178.7(4) . . . . ?
C12 N3 C9 S5 -179.9(4) . . . . ?
C10 N3 C9 S5 -3.4(7) . . . . ?
Fe1 S6 C9 N3 174.3(5) . . . . ?
Fe1 S6 C9 S5 -3.9(2) . . . . ?
Fe1 S5 C9 N3 -174.3(5) . . . . ?
Fe1 S5 C9 S6 3.9(2) . . . . ?
C9 N3 C10 C11 -102.8(6) . . . . ?
C12 N3 C10 C11 73.9(6) . . . . ?
C4S O1S C1S C2S -27(3) . . . . ?
O1S C1S C2S C3S 34(3) . . . . ?
C1S C2S C3S C4S -34(3) . . . . ?
C1S O1S C4S C3S 6(4) . . . . ?
C2S C3S C4S O1S 18(3) . . . . ?
